data_7034853
loop_
_publ_author_name
'Jevtovikj, Ivana'
'Manzini, Simone'
'Hanauer, Matthias'
'Rominger, Frank'
'Schaub, Thomas'

_publ_section_title
;
 Investigations on the catalytic carboxylation of olefins with CO2 towards
 \a,\b-unsaturated carboxylic acid salts: characterization of
 intermediates and ligands as well as substrate effects.
;
_journal_issue 24
_journal_name_full 'Dalton transactions (Cambridge, England : 2003)'
_journal_page_first 11083
_journal_page_last 11094
_journal_paper_doi 10.1039/c5dt01040c
_journal_volume 44
_journal_year 2015
_chemical_formula_sum 'C34 H56 Ni P2'
_chemical_formula_weight 585.43
_chemical_name_common '2b in manuscript'
_chemical_name_systematic
; 
 ? 
;
_space_group_crystal_system monoclinic
_space_group_IT_number 14
_space_group_name_Hall '-P 2ybc'
_space_group_name_H-M_alt 'P 1 21/c 1'
_symmetry_space_group_name_Hall '-P 2ybc'
_symmetry_space_group_name_H-M 'P 1 21/c 1'
_atom_sites_solution_hydrogens mixed
_audit_creation_method SHELXL-2013
_audit_update_record
;
2015-03-05 deposited with the CCDC.
2015-05-05 downloaded from the CCDC.
;
_cell_angle_alpha 90
_cell_angle_beta 97.564(5)
_cell_angle_gamma 90
_cell_formula_units_Z 4
_cell_length_a 10.6643(18)
_cell_length_b 9.5838(16)
_cell_length_c 31.345(6)
_cell_measurement_reflns_used 3098
_cell_measurement_temperature 200(2)
_cell_measurement_theta_max 24.97
_cell_measurement_theta_min 2.47
_cell_volume 3175.7(10)
_computing_cell_refinement 'Bruker SAINT'
_computing_data_collection 'Bruker APEX2'
_computing_data_reduction 'Bruker SAINT'
_computing_molecular_graphics 'Bruker SHELXTL'
_computing_publication_material 'Bruker SHELXTL'
_computing_structure_refinement 'SHELXL-2013 (Sheldrick, 2013)'
_computing_structure_solution 'SHELXS-97 (Sheldrick 2008)'
_diffrn_ambient_temperature 200(2)
_diffrn_measured_fraction_theta_full 0.981
_diffrn_measured_fraction_theta_max 0.996
_diffrn_measurement_device_type 'Bruker APEX'
_diffrn_measurement_method '\f and \w scans'
_diffrn_radiation_type MoK\a
_diffrn_radiation_wavelength 0.71073
_diffrn_reflns_av_R_equivalents 0.0606
_diffrn_reflns_av_unetI/netI 0.0732
_diffrn_reflns_laue_measured_fraction_full 0.981
_diffrn_reflns_laue_measured_fraction_max 0.996
_diffrn_reflns_limit_h_max 12
_diffrn_reflns_limit_h_min -12
_diffrn_reflns_limit_k_max 11
_diffrn_reflns_limit_k_min -11
_diffrn_reflns_limit_l_max 37
_diffrn_reflns_limit_l_min -34
_diffrn_reflns_number 17547
_diffrn_reflns_point_group_measured_fraction_full 0.981
_diffrn_reflns_point_group_measured_fraction_max 0.996
_diffrn_reflns_theta_full 25.242
_diffrn_reflns_theta_max 25.090
_diffrn_reflns_theta_min 1.926
_diffrn_source 'sealed tube'
_exptl_absorpt_coefficient_mu 0.733
_exptl_absorpt_correction_T_max 0.9216
_exptl_absorpt_correction_T_min 0.7686
_exptl_absorpt_correction_type multi-scan
_exptl_absorpt_process_details
;
Sheldrick, G. M. (2008). <i>SADABS</i>. University of G\"ottingen, Germany.
;
_exptl_crystal_colour orange
_exptl_crystal_density_diffrn 1.224
_exptl_crystal_description polyhedron
_exptl_crystal_F_000 1272
_exptl_crystal_size_max 0.200
_exptl_crystal_size_mid 0.150
_exptl_crystal_size_min 0.150
_refine_diff_density_max 0.451
_refine_diff_density_min -0.367
_refine_diff_density_rms 0.074
_refine_ls_extinction_method none
_refine_ls_goodness_of_fit_ref 1.102
_refine_ls_hydrogen_treatment mixed
_refine_ls_matrix_type full
_refine_ls_number_parameters 346
_refine_ls_number_reflns 5635
_refine_ls_number_restraints 0
_refine_ls_restrained_S_all 1.102
_refine_ls_R_factor_all 0.0844
_refine_ls_R_factor_gt 0.0584
_refine_ls_shift/su_max 0.001
_refine_ls_shift/su_mean 0.000
_refine_ls_structure_factor_coef Fsqd
_refine_ls_weighting_details 'w=1/[\s^2^(Fo^2^)+3.9910P] where P=(Fo^2^+2Fc^2^)/3'
_refine_ls_weighting_scheme calc
_refine_ls_wR_factor_gt 0.0884
_refine_ls_wR_factor_ref 0.0993
_reflns_Friedel_coverage 0.000
_reflns_number_gt 4308
_reflns_number_total 5635
_reflns_threshold_expression 'I > 2\s(I)'
_cod_data_source_file c5dt01040c2.cif
_cod_data_source_block ij5
_cod_depositor_comments 'Adding full bibliography for 7034853--7034856.cif.'
_cod_original_cell_volume 3175.7(9)
_cod_database_code 7034853
_shelx_space_group_comment
; 
The symmetry employed for this shelxl refinement is uniquely defined 
by the following loop, which should always be used as a source of 
symmetry information in preference to the above space-group names. 
They are only intended as comments. 
;
_shelx_estimated_absorpt_t_min 0.867
_shelx_estimated_absorpt_t_max 0.898
_shelxl_version_number 2013-4

loop_
_space_group_symop_operation_xyz
'x, y, z'
'-x, y+1/2, -z+1/2'
'-x, -y, -z'
'x, -y-1/2, z-1/2'

loop_
_atom_site_label
_atom_site_type_symbol
_atom_site_fract_x
_atom_site_fract_y
_atom_site_fract_z
_atom_site_U_iso_or_equiv
_atom_site_adp_type
_atom_site_occupancy
_atom_site_site_symmetry_order
_atom_site_calc_flag
_atom_site_refinement_flags_posn
_atom_site_refinement_flags_adp
Ni1 Ni 0.31955(5) 1.03361(5) 0.37814(2) 0.02872(14) Uani 1 1 d . .
P1 P 0.18972(9) 0.94686(10) 0.32623(3) 0.0242(2) Uani 1 1 d . .
P2 P 0.34319(10) 0.83476(10) 0.41008(3) 0.0275(2) Uani 1 1 d . .
C1 C 0.4327(6) 1.1778(5) 0.4057(2) 0.0621(18) Uani 1 1 d . .
H1A H 0.416(4) 1.197(4) 0.4344(14) 0.043(14) Uiso 1 1 d . .
H1B H 0.518(5) 1.161(6) 0.3990(17) 0.09(2) Uiso 1 1 d . .
C2 C 0.3515(4) 1.2354(4) 0.37111(16) 0.0407(11) Uani 1 1 d . .
H2 H 0.384(4) 1.249(4) 0.3462(14) 0.047(15) Uiso 1 1 d . .
C3 C 0.2346(4) 1.3107(4) 0.37553(13) 0.0329(10) Uani 1 1 d . .
C4 C 0.1595(4) 1.3622(4) 0.33914(13) 0.0327(10) Uani 1 1 d . .
H4 H 0.1867 1.3495 0.3117 0.039 Uiso 1 1 calc R U
C5 C 0.0470(4) 1.4309(4) 0.34160(15) 0.0407(11) Uani 1 1 d . .
H5 H -0.0021 1.4631 0.3160 0.049 Uiso 1 1 calc R U
C6 C 0.0053(5) 1.4534(5) 0.38078(18) 0.0551(13) Uani 1 1 d . .
H6 H -0.0720 1.5009 0.3825 0.066 Uiso 1 1 calc R U
C7 C 0.0780(5) 1.4056(5) 0.41732(17) 0.0610(15) Uani 1 1 d . .
H7 H 0.0512 1.4221 0.4446 0.073 Uiso 1 1 calc R U
C8 C 0.1892(5) 1.3342(5) 0.41505(14) 0.0486(13) Uani 1 1 d . .
H8 H 0.2361 1.3000 0.4408 0.058 Uiso 1 1 calc R U
C9 C 0.1647(4) 0.7615(4) 0.33957(12) 0.0303(9) Uani 1 1 d . .
H9A H 0.0854 0.7531 0.3526 0.036 Uiso 1 1 calc R U
H9B H 0.1549 0.7059 0.3127 0.036 Uiso 1 1 calc R U
C10 C 0.2747(4) 0.7009(4) 0.37095(12) 0.0280(9) Uani 1 1 d . .
H10A H 0.3413 0.6660 0.3545 0.034 Uiso 1 1 calc R U
H10B H 0.2436 0.6212 0.3867 0.034 Uiso 1 1 calc R U
C11 C 0.0258(3) 1.0131(4) 0.31322(12) 0.0257(8) Uani 1 1 d . .
H11 H 0.0322 1.1043 0.2982 0.031 Uiso 1 1 calc R U
C12 C -0.0324(3) 1.0449(4) 0.35427(12) 0.0312(9) Uani 1 1 d . .
H12A H -0.0389 0.9574 0.3706 0.037 Uiso 1 1 calc R U
H12B H 0.0236 1.1095 0.3726 0.037 Uiso 1 1 calc R U
C13 C -0.1637(4) 1.1102(4) 0.34406(13) 0.0376(10) Uani 1 1 d . .
H13A H -0.2004 1.1246 0.3711 0.045 Uiso 1 1 calc R U
H13B H -0.1561 1.2025 0.3304 0.045 Uiso 1 1 calc R U
C14 C -0.2513(4) 1.0179(4) 0.31405(13) 0.0363(10) Uani 1 1 d . .
H14A H -0.2655 0.9289 0.3287 0.044 Uiso 1 1 calc R U
H14B H -0.3341 1.0648 0.3068 0.044 Uiso 1 1 calc R U
C15 C -0.1947(3) 0.9884(5) 0.27322(12) 0.0368(10) Uani 1 1 d . .
H15A H -0.1880 1.0767 0.2573 0.044 Uiso 1 1 calc R U
H15B H -0.2513 0.9248 0.2547 0.044 Uiso 1 1 calc R U
C16 C -0.0637(3) 0.9221(4) 0.28307(13) 0.0353(10) Uani 1 1 d . .
H16A H -0.0718 0.8296 0.2965 0.042 Uiso 1 1 calc R U
H16B H -0.0278 0.9079 0.2558 0.042 Uiso 1 1 calc R U
C21 C 0.2468(3) 0.9359(4) 0.27276(12) 0.0252(8) Uani 1 1 d . .
H21 H 0.1863 0.8766 0.2535 0.030 Uiso 1 1 calc R U
C22 C 0.3775(4) 0.8672(4) 0.27682(13) 0.0345(10) Uani 1 1 d . .
H22A H 0.4364 0.9198 0.2980 0.041 Uiso 1 1 calc R U
H22B H 0.3713 0.7710 0.2879 0.041 Uiso 1 1 calc R U
C23 C 0.4311(4) 0.8621(4) 0.23414(14) 0.0387(11) Uani 1 1 d . .
H23A H 0.5173 0.8218 0.2388 0.046 Uiso 1 1 calc R U
H23B H 0.3776 0.8005 0.2139 0.046 Uiso 1 1 calc R U
C24 C 0.4367(4) 1.0060(4) 0.21430(14) 0.0407(11) Uani 1 1 d . .
H24A H 0.4976 1.0648 0.2329 0.049 Uiso 1 1 calc R U
H24B H 0.4665 0.9981 0.1858 0.049 Uiso 1 1 calc R U
C25 C 0.3072(4) 1.0737(5) 0.20930(14) 0.0434(11) Uani 1 1 d . .
H25A H 0.2491 1.0203 0.1881 0.052 Uiso 1 1 calc R U
H25B H 0.3137 1.1696 0.1981 0.052 Uiso 1 1 calc R U
C26 C 0.2526(4) 1.0796(4) 0.25199(13) 0.0353(10) Uani 1 1 d . .
H26A H 0.3054 1.1423 0.2721 0.042 Uiso 1 1 calc R U
H26B H 0.1663 1.1195 0.2469 0.042 Uiso 1 1 calc R U
C31 C 0.2636(4) 0.8003(4) 0.45839(12) 0.0315(9) Uani 1 1 d . .
H31 H 0.2852 0.7026 0.4678 0.038 Uiso 1 1 calc R U
C32 C 0.3134(4) 0.8967(5) 0.49580(13) 0.0393(11) Uani 1 1 d . .
H32A H 0.4064 0.8866 0.5021 0.047 Uiso 1 1 calc R U
H32B H 0.2946 0.9948 0.4874 0.047 Uiso 1 1 calc R U
C33 C 0.2540(4) 0.8631(5) 0.53626(13) 0.0449(12) Uani 1 1 d . .
H33A H 0.2825 0.7696 0.5469 0.054 Uiso 1 1 calc R U
H33B H 0.2835 0.9319 0.5589 0.054 Uiso 1 1 calc R U
C34 C 0.1114(4) 0.8654(5) 0.52828(13) 0.0456(12) Uani 1 1 d . .
H34A H 0.0820 0.9624 0.5224 0.055 Uiso 1 1 calc R U
H34B H 0.0771 0.8327 0.5544 0.055 Uiso 1 1 calc R U
C35 C 0.0618(4) 0.7732(5) 0.49049(13) 0.0459(12) Uani 1 1 d . .
H35A H -0.0312 0.7833 0.4845 0.055 Uiso 1 1 calc R U
H35B H 0.0808 0.6745 0.4981 0.055 Uiso 1 1 calc R U
C36 C 0.1201(4) 0.8100(5) 0.45011(13) 0.0390(11) Uani 1 1 d . .
H36A H 0.0877 0.7454 0.4266 0.047 Uiso 1 1 calc R U
H36B H 0.0950 0.9060 0.4409 0.047 Uiso 1 1 calc R U
C41 C 0.5035(4) 0.7650(4) 0.42835(13) 0.0322(9) Uani 1 1 d . .
H41 H 0.5382 0.8216 0.4540 0.039 Uiso 1 1 calc R U
C42 C 0.5096(4) 0.6127(5) 0.44292(16) 0.0545(14) Uani 1 1 d . .
H42A H 0.4538 0.5995 0.4655 0.065 Uiso 1 1 calc R U
H42B H 0.4780 0.5521 0.4182 0.065 Uiso 1 1 calc R U
C43 C 0.6432(5) 0.5696(6) 0.46047(16) 0.0680(17) Uani 1 1 d . .
H43A H 0.6716 0.6237 0.4869 0.082 Uiso 1 1 calc R U
H43B H 0.6439 0.4695 0.4683 0.082 Uiso 1 1 calc R U
C44 C 0.7334(4) 0.5935(5) 0.42814(15) 0.0530(13) Uani 1 1 d . .
H44A H 0.7122 0.5296 0.4034 0.064 Uiso 1 1 calc R U
H44B H 0.8206 0.5721 0.4415 0.064 Uiso 1 1 calc R U
C45 C 0.7277(4) 0.7434(5) 0.41211(17) 0.0541(14) Uani 1 1 d . .
H45A H 0.7820 0.7533 0.3890 0.065 Uiso 1 1 calc R U
H45B H 0.7609 0.8063 0.4360 0.065 Uiso 1 1 calc R U
C46 C 0.5932(4) 0.7864(5) 0.39491(14) 0.0388(11) Uani 1 1 d . .
H46A H 0.5634 0.7307 0.3689 0.047 Uiso 1 1 calc R U
H46B H 0.5924 0.8859 0.3864 0.047 Uiso 1 1 calc R U

loop_
_atom_site_aniso_label
_atom_site_aniso_U_11
_atom_site_aniso_U_22
_atom_site_aniso_U_33
_atom_site_aniso_U_23
_atom_site_aniso_U_13
_atom_site_aniso_U_12
Ni1 0.0303(3) 0.0222(3) 0.0309(3) 0.0000(2) -0.0063(2) 0.0002(2)
P1 0.0260(5) 0.0228(5) 0.0231(5) 0.0015(4) 0.0005(4) -0.0002(4)
P2 0.0305(6) 0.0249(5) 0.0260(6) 0.0012(4) -0.0003(4) 0.0030(4)
C1 0.062(4) 0.033(3) 0.080(5) -0.002(3) -0.032(4) -0.005(3)
C2 0.042(3) 0.028(2) 0.049(3) 0.000(2) -0.008(2) -0.005(2)
C3 0.042(3) 0.018(2) 0.037(3) -0.0001(18) 0.001(2) -0.0088(18)
C4 0.039(2) 0.027(2) 0.032(2) -0.0034(18) 0.0034(19) 0.0014(19)
C5 0.039(3) 0.034(2) 0.046(3) -0.003(2) -0.003(2) 0.004(2)
C6 0.043(3) 0.050(3) 0.075(4) -0.009(3) 0.020(3) -0.003(2)
C7 0.087(4) 0.056(3) 0.047(3) -0.011(3) 0.037(3) -0.013(3)
C8 0.076(4) 0.039(3) 0.029(3) 0.004(2) 0.000(2) -0.013(3)
C9 0.036(2) 0.033(2) 0.021(2) 0.0010(17) 0.0013(17) -0.0038(18)
C10 0.037(2) 0.021(2) 0.026(2) 0.0004(16) 0.0039(18) 0.0033(17)
C11 0.0230(19) 0.027(2) 0.026(2) 0.0039(17) 0.0000(16) -0.0005(16)
C12 0.032(2) 0.037(2) 0.023(2) -0.0020(19) 0.0004(17) 0.0000(19)
C13 0.033(2) 0.049(3) 0.032(2) -0.008(2) 0.0087(19) 0.004(2)
C14 0.025(2) 0.044(3) 0.039(3) 0.001(2) 0.0020(18) -0.0004(19)
C15 0.029(2) 0.051(3) 0.029(2) -0.004(2) -0.0010(18) -0.001(2)
C16 0.028(2) 0.048(3) 0.028(2) -0.008(2) -0.0025(18) -0.0020(19)
C21 0.029(2) 0.023(2) 0.024(2) 0.0012(16) 0.0042(16) -0.0025(16)
C22 0.032(2) 0.033(2) 0.040(3) 0.007(2) 0.0103(19) 0.0066(18)
C23 0.037(2) 0.039(3) 0.043(3) 0.002(2) 0.016(2) 0.007(2)
C24 0.043(3) 0.044(3) 0.039(3) 0.003(2) 0.018(2) -0.001(2)
C25 0.052(3) 0.043(3) 0.038(3) 0.014(2) 0.013(2) 0.007(2)
C26 0.037(2) 0.034(2) 0.037(2) 0.0094(19) 0.012(2) 0.0088(19)
C31 0.036(2) 0.033(2) 0.026(2) -0.0022(18) 0.0054(18) 0.0044(19)
C32 0.037(2) 0.048(3) 0.032(2) -0.008(2) 0.0017(19) 0.000(2)
C33 0.044(3) 0.063(3) 0.027(2) -0.010(2) 0.001(2) 0.010(2)
C34 0.036(3) 0.073(3) 0.029(2) -0.007(2) 0.007(2) 0.006(2)
C35 0.039(3) 0.068(3) 0.031(3) -0.002(2) 0.006(2) -0.004(2)
C36 0.034(2) 0.051(3) 0.031(2) -0.004(2) 0.0016(19) 0.003(2)
C41 0.032(2) 0.036(2) 0.028(2) 0.0045(19) 0.0028(18) 0.0095(19)
C42 0.052(3) 0.051(3) 0.067(3) 0.033(3) 0.030(3) 0.026(2)
C43 0.072(4) 0.083(4) 0.055(3) 0.035(3) 0.029(3) 0.047(3)
C44 0.045(3) 0.069(4) 0.046(3) 0.008(3) 0.008(2) 0.030(3)
C45 0.031(3) 0.069(4) 0.062(3) 0.009(3) 0.006(2) 0.011(2)
C46 0.037(2) 0.041(3) 0.039(3) 0.010(2) 0.006(2) 0.006(2)

loop_
_atom_type_symbol
_atom_type_description
_atom_type_scat_dispersion_real
_atom_type_scat_dispersion_imag
_atom_type_scat_source
C C 0.0033 0.0016 'International Tables Vol C Tables 4.2.6.8 and 6.1.1.4'
H H 0.0000 0.0000 'International Tables Vol C Tables 4.2.6.8 and 6.1.1.4'
P P 0.1023 0.0942 'International Tables Vol C Tables 4.2.6.8 and 6.1.1.4'
Ni Ni 0.3393 1.1124 'International Tables Vol C Tables 4.2.6.8 and 6.1.1.4'

loop_
_geom_angle_atom_site_label_1
_geom_angle_atom_site_label_2
_geom_angle_atom_site_label_3
_geom_angle
C1 Ni1 C2 41.91(19)
C1 Ni1 P2 113.04(16)
C2 Ni1 P2 154.81(14)
C1 Ni1 P1 154.26(18)
C2 Ni1 P1 113.25(14)
P2 Ni1 P1 91.94(4)
C9 P1 C11 102.64(18)
C9 P1 C21 102.87(17)
C11 P1 C21 103.42(17)
C9 P1 Ni1 107.23(12)
C11 P1 Ni1 121.76(12)
C21 P1 Ni1 116.57(12)
C41 P2 C10 102.79(18)
C41 P2 C31 100.70(18)
C10 P2 C31 103.49(18)
C41 P2 Ni1 120.63(14)
C10 P2 Ni1 107.01(12)
C31 P2 Ni1 119.85(13)
C2 C1 Ni1 69.9(3)
C2 C1 H1A 118(3)
Ni1 C1 H1A 112(3)
C2 C1 H1B 113(3)
Ni1 C1 H1B 109(3)
H1A C1 H1B 122(4)
C1 C2 C3 124.4(5)
C1 C2 Ni1 68.2(3)
C3 C2 Ni1 108.0(3)
C1 C2 H2 117(3)
C3 C2 H2 116(3)
Ni1 C2 H2 109(3)
C4 C3 C8 115.9(4)
C4 C3 C2 120.1(4)
C8 C3 C2 124.0(4)
C5 C4 C3 122.2(4)
C5 C4 H4 118.9
C3 C4 H4 118.9
C6 C5 C4 120.6(4)
C6 C5 H5 119.7
C4 C5 H5 119.7
C7 C6 C5 118.6(5)
C7 C6 H6 120.7
C5 C6 H6 120.7
C6 C7 C8 121.1(5)
C6 C7 H7 119.4
C8 C7 H7 119.4
C7 C8 C3 121.5(4)
C7 C8 H8 119.2
C3 C8 H8 119.2
C10 C9 P1 112.6(3)
C10 C9 H9A 109.1
P1 C9 H9A 109.1
C10 C9 H9B 109.1
P1 C9 H9B 109.1
H9A C9 H9B 107.8
C9 C10 P2 111.2(2)
C9 C10 H10A 109.4
P2 C10 H10A 109.4
C9 C10 H10B 109.4
P2 C10 H10B 109.4
H10A C10 H10B 108.0
C16 C11 C12 110.1(3)
C16 C11 P1 115.8(3)
C12 C11 P1 111.0(2)
C16 C11 H11 106.4
C12 C11 H11 106.4
P1 C11 H11 106.4
C13 C12 C11 111.5(3)
C13 C12 H12A 109.3
C11 C12 H12A 109.3
C13 C12 H12B 109.3
C11 C12 H12B 109.3
H12A C12 H12B 108.0
C14 C13 C12 111.2(3)
C14 C13 H13A 109.4
C12 C13 H13A 109.4
C14 C13 H13B 109.4
C12 C13 H13B 109.4
H13A C13 H13B 108.0
C15 C14 C13 110.6(3)
C15 C14 H14A 109.5
C13 C14 H14A 109.5
C15 C14 H14B 109.5
C13 C14 H14B 109.5
H14A C14 H14B 108.1
C14 C15 C16 111.2(3)
C14 C15 H15A 109.4
C16 C15 H15A 109.4
C14 C15 H15B 109.4
C16 C15 H15B 109.4
H15A C15 H15B 108.0
C11 C16 C15 111.6(3)
C11 C16 H16A 109.3
C15 C16 H16A 109.3
C11 C16 H16B 109.3
C15 C16 H16B 109.3
H16A C16 H16B 108.0
C26 C21 C22 109.6(3)
C26 C21 P1 111.7(3)
C22 C21 P1 110.6(3)
C26 C21 H21 108.3
C22 C21 H21 108.3
P1 C21 H21 108.3
C23 C22 C21 112.6(3)
C23 C22 H22A 109.1
C21 C22 H22A 109.1
C23 C22 H22B 109.1
C21 C22 H22B 109.1
H22A C22 H22B 107.8
C24 C23 C22 111.7(3)
C24 C23 H23A 109.3
C22 C23 H23A 109.3
C24 C23 H23B 109.3
C22 C23 H23B 109.3
H23A C23 H23B 107.9
C25 C24 C23 110.3(3)
C25 C24 H24A 109.6
C23 C24 H24A 109.6
C25 C24 H24B 109.6
C23 C24 H24B 109.6
H24A C24 H24B 108.1
C24 C25 C26 111.8(3)
C24 C25 H25A 109.2
C26 C25 H25A 109.2
C24 C25 H25B 109.2
C26 C25 H25B 109.2
H25A C25 H25B 107.9
C21 C26 C25 112.4(3)
C21 C26 H26A 109.1
C25 C26 H26A 109.1
C21 C26 H26B 109.1
C25 C26 H26B 109.1
H26A C26 H26B 107.9
C36 C31 C32 109.5(3)
C36 C31 P2 114.0(3)
C32 C31 P2 111.5(3)
C36 C31 H31 107.2
C32 C31 H31 107.2
P2 C31 H31 107.2
C33 C32 C31 111.7(4)
C33 C32 H32A 109.3
C31 C32 H32A 109.3
C33 C32 H32B 109.3
C31 C32 H32B 109.3
H32A C32 H32B 107.9
C34 C33 C32 112.3(4)
C34 C33 H33A 109.1
C32 C33 H33A 109.1
C34 C33 H33B 109.1
C32 C33 H33B 109.1
H33A C33 H33B 107.9
C33 C34 C35 111.2(4)
C33 C34 H34A 109.4
C35 C34 H34A 109.4
C33 C34 H34B 109.4
C35 C34 H34B 109.4
H34A C34 H34B 108.0
C34 C35 C36 112.1(4)
C34 C35 H35A 109.2
C36 C35 H35A 109.2
C34 C35 H35B 109.2
C36 C35 H35B 109.2
H35A C35 H35B 107.9
C31 C36 C35 110.8(3)
C31 C36 H36A 109.5
C35 C36 H36A 109.5
C31 C36 H36B 109.5
C35 C36 H36B 109.5
H36A C36 H36B 108.1
C46 C41 C42 109.2(3)
C46 C41 P2 112.1(3)
C42 C41 P2 115.9(3)
C46 C41 H41 106.3
C42 C41 H41 106.3
P2 C41 H41 106.3
C43 C42 C41 111.7(4)
C43 C42 H42A 109.3
C41 C42 H42A 109.3
C43 C42 H42B 109.3
C41 C42 H42B 109.3
H42A C42 H42B 107.9
C44 C43 C42 111.6(4)
C44 C43 H43A 109.3
C42 C43 H43A 109.3
C44 C43 H43B 109.3
C42 C43 H43B 109.3
H43A C43 H43B 108.0
C43 C44 C45 111.4(4)
C43 C44 H44A 109.3
C45 C44 H44A 109.3
C43 C44 H44B 109.3
C45 C44 H44B 109.3
H44A C44 H44B 108.0
C44 C45 C46 111.6(4)
C44 C45 H45A 109.3
C46 C45 H45A 109.3
C44 C45 H45B 109.3
C46 C45 H45B 109.3
H45A C45 H45B 108.0
C45 C46 C41 111.6(4)
C45 C46 H46A 109.3
C41 C46 H46A 109.3
C45 C46 H46B 109.3
C41 C46 H46B 109.3
H46A C46 H46B 108.0

loop_
_geom_bond_atom_site_label_1
_geom_bond_atom_site_label_2
_geom_bond_distance
Ni1 C1 1.959(5)
Ni1 C2 1.981(4)
Ni1 P2 2.1521(12)
Ni1 P1 2.1592(11)
P1 C9 1.853(4)
P1 C11 1.854(4)
P1 C21 1.860(4)
P2 C41 1.855(4)
P2 C10 1.857(4)
P2 C31 1.860(4)
C1 C2 1.409(7)
C1 H1A 0.96(4)
C1 H1B 0.98(5)
C2 C3 1.463(6)
C2 H2 0.90(4)
C3 C4 1.395(5)
C3 C8 1.406(6)
C4 C5 1.379(5)
C4 H4 0.9500
C5 C6 1.377(6)
C5 H5 0.9500
C6 C7 1.374(7)
C6 H6 0.9500
C7 C8 1.379(7)
C7 H7 0.9500
C8 H8 0.9500
C9 C10 1.541(5)
C9 H9A 0.9900
C9 H9B 0.9900
C10 H10A 0.9900
C10 H10B 0.9900
C11 C16 1.526(5)
C11 C12 1.531(5)
C11 H11 1.0000
C12 C13 1.529(5)
C12 H12A 0.9900
C12 H12B 0.9900
C13 C14 1.520(5)
C13 H13A 0.9900
C13 H13B 0.9900
C14 C15 1.511(5)
C14 H14A 0.9900
C14 H14B 0.9900
C15 C16 1.529(5)
C15 H15A 0.9900
C15 H15B 0.9900
C16 H16A 0.9900
C16 H16B 0.9900
C21 C26 1.528(5)
C21 C22 1.531(5)
C21 H21 1.0000
C22 C23 1.523(5)
C22 H22A 0.9900
C22 H22B 0.9900
C23 C24 1.517(5)
C23 H23A 0.9900
C23 H23B 0.9900
C24 C25 1.515(5)
C24 H24A 0.9900
C24 H24B 0.9900
C25 C26 1.529(5)
C25 H25A 0.9900
C25 H25B 0.9900
C26 H26A 0.9900
C26 H26B 0.9900
C31 C36 1.521(5)
C31 C32 1.532(5)
C31 H31 1.0000
C32 C33 1.525(5)
C32 H32A 0.9900
C32 H32B 0.9900
C33 C34 1.508(5)
C33 H33A 0.9900
C33 H33B 0.9900
C34 C35 1.516(6)
C34 H34A 0.9900
C34 H34B 0.9900
C35 C36 1.523(5)
C35 H35A 0.9900
C35 H35B 0.9900
C36 H36A 0.9900
C36 H36B 0.9900
C41 C46 1.523(5)
C41 C42 1.528(5)
C41 H41 1.0000
C42 C43 1.516(6)
C42 H42A 0.9900
C42 H42B 0.9900
C43 C44 1.504(6)
C43 H43A 0.9900
C43 H43B 0.9900
C44 C45 1.520(6)
C44 H44A 0.9900
C44 H44B 0.9900
C45 C46 1.521(5)
C45 H45A 0.9900
C45 H45B 0.9900
C46 H46A 0.9900
C46 H46B 0.9900

loop_
_geom_torsion_atom_site_label_1
_geom_torsion_atom_site_label_2
_geom_torsion_atom_site_label_3
_geom_torsion_atom_site_label_4
_geom_torsion
Ni1 C1 C2 C3 97.5(4)
C1 C2 C3 C4 -179.1(4)
Ni1 C2 C3 C4 -103.5(4)
C1 C2 C3 C8 -0.2(7)
Ni1 C2 C3 C8 75.4(4)
C8 C3 C4 C5 -0.5(6)
C2 C3 C4 C5 178.4(4)
C3 C4 C5 C6 1.1(7)
C4 C5 C6 C7 -0.1(7)
C5 C6 C7 C8 -1.3(8)
C6 C7 C8 C3 1.9(8)
C4 C3 C8 C7 -0.9(6)
C2 C3 C8 C7 -179.8(4)
C11 P1 C9 C10 -152.8(3)
C21 P1 C9 C10 100.0(3)
Ni1 P1 C9 C10 -23.5(3)
P1 C9 C10 P2 34.6(3)
C41 P2 C10 C9 -158.4(3)
C31 P2 C10 C9 97.1(3)
Ni1 P2 C10 C9 -30.4(3)
C9 P1 C11 C16 -46.8(3)
C21 P1 C11 C16 59.9(3)
Ni1 P1 C11 C16 -166.6(2)
C9 P1 C11 C12 79.6(3)
C21 P1 C11 C12 -173.6(3)
Ni1 P1 C11 C12 -40.1(3)
C16 C11 C12 C13 -54.9(4)
P1 C11 C12 C13 175.6(3)
C11 C12 C13 C14 56.0(5)
C12 C13 C14 C15 -56.4(5)
C13 C14 C15 C16 56.5(5)
C12 C11 C16 C15 55.0(4)
P1 C11 C16 C15 -178.0(3)
C14 C15 C16 C11 -56.6(5)
C9 P1 C21 C26 170.4(3)
C11 P1 C21 C26 63.8(3)
Ni1 P1 C21 C26 -72.6(3)
C9 P1 C21 C22 -67.2(3)
C11 P1 C21 C22 -173.8(3)
Ni1 P1 C21 C22 49.8(3)
C26 C21 C22 C23 -53.7(4)
P1 C21 C22 C23 -177.3(3)
C21 C22 C23 C24 55.8(5)
C22 C23 C24 C25 -55.5(5)
C23 C24 C25 C26 55.4(5)
C22 C21 C26 C25 53.5(4)
P1 C21 C26 C25 176.4(3)
C24 C25 C26 C21 -55.6(5)
C41 P2 C31 C36 -164.5(3)
C10 P2 C31 C36 -58.4(3)
Ni1 P2 C31 C36 60.5(3)
C41 P2 C31 C32 70.8(3)
C10 P2 C31 C32 176.9(3)
Ni1 P2 C31 C32 -64.1(3)
C36 C31 C32 C33 56.2(5)
P2 C31 C32 C33 -176.7(3)
C31 C32 C33 C34 -54.6(5)
C32 C33 C34 C35 52.6(5)
C33 C34 C35 C36 -54.1(5)
C32 C31 C36 C35 -57.2(5)
P2 C31 C36 C35 177.1(3)
C34 C35 C36 C31 57.1(5)
C10 P2 C41 C46 76.1(3)
C31 P2 C41 C46 -177.3(3)
Ni1 P2 C41 C46 -42.8(4)
C10 P2 C41 C42 -50.2(4)
C31 P2 C41 C42 56.5(4)
Ni1 P2 C41 C42 -169.1(3)
C46 C41 C42 C43 56.8(5)
P2 C41 C42 C43 -175.5(3)
C41 C42 C43 C44 -56.5(6)
C42 C43 C44 C45 54.1(6)
C43 C44 C45 C46 -53.8(6)
C44 C45 C46 C41 55.6(5)
C42 C41 C46 C45 -56.4(5)
P2 C41 C46 C45 173.8(3)
